data_7024486
loop_
_publ_author_name
'Wang, Siegfried M. J.'
'Zhao, Liang'
'Mak, Thomas C. W.'

_publ_section_title
;
 Coordination networks constructed with the multinuclear silver-ethynide
 supramolecular synthon 4-nitrophenyl-C[triple bond]C subset Ag(n) (n = 3,
 4, 5).
;
_journal_issue 8
_journal_name_full 'Dalton transactions (Cambridge, England : 2003)'
_journal_page_first 2108
_journal_page_last 2121
_journal_paper_doi 10.1039/b917789b
_journal_volume 39
_journal_year 2010
_chemical_formula_moiety 'C36 H18 Ag7 F12 N5 O14'
_chemical_formula_sum 'C36 H18 Ag7 F12 N5 O14'
_chemical_formula_weight 1727.64
_chemical_name_common 'Compound 3'
_chemical_name_systematic
;
?
;
_space_group_IT_number 14
_symmetry_cell_setting monoclinic
_symmetry_space_group_name_Hall '-P 2yn'
_symmetry_space_group_name_H-M 'P 1 21/n 1'
_atom_sites_solution_hydrogens geom
_atom_sites_solution_primary direct
_atom_sites_solution_secondary difmap
_audit_creation_method SHELXL-97
_cell_angle_alpha 90.00
_cell_angle_beta 93.404(2)
_cell_angle_gamma 90.00
_cell_formula_units_Z 4
_cell_length_a 12.4567(11)
_cell_length_b 23.258(2)
_cell_length_c 16.2432(14)
_cell_measurement_reflns_used 499
_cell_measurement_temperature 296(2)
_cell_volume 4697.6(7)
_computing_cell_refinement 'APEX2 Suite 2.1.4'
_computing_data_collection 'APEX2 Suite 2.1.4'
_computing_data_reduction 'APEX2 Suite 2.1.4'
_computing_molecular_graphics 'APEX2 Suite 2.1.4'
_computing_publication_material 'APEX2 Suite 2.1.4'
_computing_structure_refinement 'SHELXL-97 (Sheldrick, 1997)'
_computing_structure_solution 'SHELXS-97 (Sheldrick, 1990)'
_diffrn_ambient_temperature 296(2)
_diffrn_measured_fraction_theta_full 0.999
_diffrn_measured_fraction_theta_max 0.999
_diffrn_measurement_device_type 'Kappa Duo APEX2 CCD'
_diffrn_measurement_method 'Omega scan and Phi scan'
_diffrn_radiation_monochromator graphite
_diffrn_radiation_source 'fine-focus sealed tube'
_diffrn_radiation_type MoK\a
_diffrn_radiation_wavelength 0.71073
_diffrn_reflns_av_R_equivalents 0.0293
_diffrn_reflns_av_sigmaI/netI 0.0090
_diffrn_reflns_limit_h_max 14
_diffrn_reflns_limit_h_min -14
_diffrn_reflns_limit_k_max 27
_diffrn_reflns_limit_k_min -27
_diffrn_reflns_limit_l_max 19
_diffrn_reflns_limit_l_min -19
_diffrn_reflns_number 164974
_diffrn_reflns_theta_full 25.00
_diffrn_reflns_theta_max 25.00
_diffrn_reflns_theta_min 1.53
_exptl_absorpt_coefficient_mu 2.973
_exptl_absorpt_correction_T_max 1.000000
_exptl_absorpt_correction_T_min 0.723464
_exptl_absorpt_correction_type multi-scan
_exptl_absorpt_process_details SADABS
_exptl_crystal_colour Yellow
_exptl_crystal_density_diffrn 2.443
_exptl_crystal_density_method 'not measured'
_exptl_crystal_description Needle
_exptl_crystal_F_000 3272
_exptl_crystal_size_max 0.43
_exptl_crystal_size_mid 0.40
_exptl_crystal_size_min 0.37
_refine_diff_density_max 1.520
_refine_diff_density_min -1.473
_refine_diff_density_rms 0.082
_refine_ls_extinction_coef 0.00097(4)
_refine_ls_extinction_expression Fc^*^=kFc[1+0.001xFc^2^\l^3^/sin(2\q)]^-1/4^
_refine_ls_extinction_method SHELXL
_refine_ls_goodness_of_fit_ref 1.108
_refine_ls_hydrogen_treatment constr
_refine_ls_matrix_type full
_refine_ls_number_parameters 693
_refine_ls_number_reflns 8282
_refine_ls_number_restraints 44
_refine_ls_restrained_S_all 1.110
_refine_ls_R_factor_all 0.0472
_refine_ls_R_factor_gt 0.0349
_refine_ls_shift/su_max 0.003
_refine_ls_shift/su_mean 0.000
_refine_ls_structure_factor_coef Fsqd
_refine_ls_weighting_details 'calc w=1/[\s^2^(Fo^2^)+(0.0324P)^2^+15.9524P] where P=(Fo^2^+2Fc^2^)/3'
_refine_ls_weighting_scheme calc
_refine_ls_wR_factor_gt 0.0828
_refine_ls_wR_factor_ref 0.0975
_reflns_number_gt 6579
_reflns_number_total 8282
_reflns_threshold_expression >2sigma(I)
_cod_data_source_file b917789b.txt
_cod_data_source_block 729720
_cod_depositor_comments
;
The following automatic conversions were performed:

'_symmetry_cell_setting' value 'Monoclinic' changed to 'monoclinic'
according to /home/saulius/struct/CIF-dictionaries/cif_core.dic
dictionary named 'cif_core.dic' version 2.4.2 from
2011-04-26.

'_exptl_absorpt_correction_type' value 'Multi-scan'
changed to 'multi-scan' according to
/home/saulius/struct/CIF-dictionaries/cif_core.dic dictionary named
'cif_core.dic' version 2.4.2 from 2011-04-26.

Automatic conversion script
Id: cif_fix_values 1891 2012-01-12 08:04:46Z andrius 
;
_cod_original_cell_volume 4697.7(7)
_cod_original_sg_symbol_H-M 'P2(1)/n '
_cod_database_code 7024486

loop_
_symmetry_equiv_pos_as_xyz
'x, y, z'
'-x+1/2, y+1/2, -z+1/2'
'-x, -y, -z'
'x-1/2, -y-1/2, z-1/2'

loop_
_atom_site_label
_atom_site_type_symbol
_atom_site_fract_x
_atom_site_fract_y
_atom_site_fract_z
_atom_site_U_iso_or_equiv
_atom_site_adp_type
_atom_site_occupancy
_atom_site_symmetry_multiplicity
_atom_site_calc_flag
_atom_site_refinement_flags
_atom_site_disorder_assembly
_atom_site_disorder_group
Ag1 Ag 0.74954(4) 1.025100(17) 1.00396(3) 0.05286(13) Uani 1 1 d . . .
Ag2 Ag 0.65736(3) 0.951322(17) 1.12605(3) 0.05175(13) Uani 1 1 d . A .
Ag3 Ag 0.84022(3) 0.951866(18) 0.87815(3) 0.05110(13) Uani 1 1 d . B .
Ag4 Ag 0.5000 1.0000 1.0000 0.06018(17) Uani 1 2 d S . .
Ag5 Ag 1.0000 1.0000 1.0000 0.06020(18) Uani 1 2 d S . .
Ag6 Ag 0.59296(4) 0.984118(19) 0.84622(3) 0.05988(14) Uani 1 1 d . . .
Ag7 Ag 0.91228(4) 0.980859(19) 1.15517(3) 0.06223(14) Uani 1 1 d . . .
Ag8 Ag 0.83725(5) 1.00817(4) 0.65709(4) 0.1030(2) Uani 1 1 d . . .
C1 C 1.0341(4) 0.9436(2) 0.8982(3) 0.0455(12) Uani 1 1 d . . .
C2 C 1.0281(4) 0.8914(2) 0.8988(3) 0.0423(11) Uani 1 1 d . . .
C3 C 1.0272(3) 0.83010(9) 0.9004(2) 0.0418(11) Uani 1 1 d G . .
C4 C 0.9608(3) 0.79991(13) 0.84373(19) 0.0501(12) Uani 1 1 d G . .
H4 H 0.9154 0.8197 0.8061 0.060 Uiso 1 1 calc R . .
C5 C 0.9623(3) 0.74015(12) 0.8434(2) 0.0554(14) Uani 1 1 d G . .
H5 H 0.9179 0.7200 0.8055 0.066 Uiso 1 1 calc R . .
C6 C 1.0302(3) 0.71059(9) 0.8997(2) 0.0535(13) Uani 1 1 d G . .
C7 C 1.0966(3) 0.74078(13) 0.9563(2) 0.0565(14) Uani 1 1 d G . .
H7 H 1.1420 0.7210 0.9940 0.068 Uiso 1 1 calc R . .
C8 C 1.0951(3) 0.80054(13) 0.95664(19) 0.0507(13) Uani 1 1 d G . .
H8 H 1.1395 0.8207 0.9945 0.061 Uiso 1 1 calc R . .
C9 C 0.7465(4) 0.9343(2) 0.9990(3) 0.0506(13) Uani 1 1 d . . .
C10 C 0.7454(4) 0.8828(2) 0.9965(3) 0.0458(12) Uani 1 1 d . . .
C11 C 0.7459(3) 0.82104(10) 0.9934(2) 0.0453(12) Uani 1 1 d G . .
C12 C 0.6675(3) 0.79212(13) 0.9450(2) 0.0534(13) Uani 1 1 d G . .
H12 H 0.6154 0.8127 0.9141 0.064 Uiso 1 1 calc R . .
C13 C 0.6670(3) 0.73238(13) 0.9429(2) 0.0595(15) Uani 1 1 d G . .
H13 H 0.6146 0.7130 0.9105 0.071 Uiso 1 1 calc R . .
C14 C 0.7449(3) 0.70155(10) 0.9891(2) 0.0586(15) Uani 1 1 d G . .
C15 C 0.8232(3) 0.73047(13) 1.0375(2) 0.0600(15) Uani 1 1 d G . .
H15 H 0.8754 0.7098 1.0684 0.072 Uiso 1 1 calc R . .
C16 C 0.8237(2) 0.79022(13) 1.0396(2) 0.0541(13) Uani 1 1 d G . .
H16 H 0.8762 0.8096 1.0720 0.065 Uiso 1 1 calc R . .
C17 C 0.4643(4) 0.9420(2) 1.0990(3) 0.0431(11) Uani 1 1 d . . .
C18 C 0.4703(4) 0.8899(2) 1.0954(3) 0.0438(11) Uani 1 1 d . . .
C19 C 0.4711(3) 0.82832(10) 1.0904(2) 0.0429(11) Uani 1 1 d G . .
C20 C 0.4010(3) 0.79986(14) 1.0344(2) 0.0549(13) Uani 1 1 d G . .
H20 H 0.3550 0.8208 0.9986 0.066 Uiso 1 1 calc R . .
C21 C 0.3998(3) 0.74013(14) 1.0320(2) 0.0631(15) Uani 1 1 d G . .
H21 H 0.3529 0.7211 0.9945 0.076 Uiso 1 1 calc R . .
C22 C 0.4686(3) 0.70885(10) 1.0855(3) 0.0662(16) Uani 1 1 d G . .
C23 C 0.5387(3) 0.73730(13) 1.1415(2) 0.0664(16) Uani 1 1 d G . .
H23 H 0.5847 0.7164 1.1773 0.080 Uiso 1 1 calc R . .
C24 C 0.5399(3) 0.79704(13) 1.1439(2) 0.0526(13) Uani 1 1 d G . .
H24 H 0.5868 0.8161 1.1814 0.063 Uiso 1 1 calc R . .
C25 C 0.5828(6) 0.9900(3) 0.6218(5) 0.077(2) Uani 1 1 d . . .
C26 C 0.4680(6) 0.9823(4) 0.6147(6) 0.112(3) Uani 1 1 d . . .
H25 H 0.4514 0.9444 0.5944 0.167 Uiso 1 1 calc R . .
H26 H 0.4365 1.0103 0.5772 0.167 Uiso 1 1 calc R . .
H27 H 0.4395 0.9871 0.6679 0.167 Uiso 1 1 calc R . .
C27 C 1.0864(6) 1.0132(3) 0.6161(5) 0.0752(19) Uani 1 1 d . . .
C28 C 1.1949(6) 1.0140(4) 0.5912(6) 0.105(3) Uani 1 1 d . . .
H28 H 1.2279 1.0501 0.6067 0.157 Uiso 1 1 calc R . .
H29 H 1.1949 1.0094 0.5325 0.157 Uiso 1 1 calc R . .
H30 H 1.2346 0.9832 0.6179 0.157 Uiso 1 1 calc R . .
C29 C 0.8197(5) 0.8770(2) 1.2374(4) 0.0565(14) Uani 1 1 d D A .
C30 C 0.8422(6) 0.8217(3) 1.2873(5) 0.077(2) Uani 1 1 d D . .
C31 C 0.6919(5) 1.0821(2) 1.1670(4) 0.0547(14) Uani 1 1 d D A .
C32 C 0.6887(6) 1.1364(3) 1.2196(4) 0.0726(18) Uani 1 1 d D . .
C33 C 0.8126(4) 1.0860(2) 0.8425(3) 0.0474(12) Uani 1 1 d D . .
C34 C 0.8172(5) 1.1416(3) 0.7929(4) 0.0658(16) Uani 1 1 d D . .
C35 C 0.6828(4) 0.8843(2) 0.7528(3) 0.0504(13) Uani 1 1 d D B .
C36 C 0.6600(6) 0.8310(3) 0.6987(4) 0.078(2) Uani 1 1 d D . .
F1 F 0.7570(13) 0.7922(8) 1.297(2) 0.125(11) Uani 0.53(3) 1 d PD A 1
F2 F 0.9112(15) 0.7886(7) 1.2591(18) 0.134(11) Uani 0.53(3) 1 d PD A 1
F3 F 0.880(4) 0.8363(10) 1.3606(13) 0.211(18) Uani 0.53(3) 1 d PD A 1
F4 F 0.9281(12) 0.8232(13) 1.3345(16) 0.127(12) Uani 0.47(3) 1 d PD A 2
F5 F 0.7720(17) 0.8083(16) 1.3373(18) 0.121(10) Uani 0.47(3) 1 d PD A 2
F6 F 0.848(5) 0.7796(7) 1.2336(11) 0.22(2) Uani 0.47(3) 1 d PD A 2
F7 F 0.7752(4) 1.1656(2) 1.2189(4) 0.133(2) Uani 1 1 d D . .
F8 F 0.6133(5) 1.1737(2) 1.1881(4) 0.142(2) Uani 1 1 d D . .
F9 F 0.6588(6) 1.1290(2) 1.2925(3) 0.144(3) Uani 1 1 d D . .
F10 F 0.8519(5) 1.1352(2) 0.7206(3) 0.127(2) Uani 1 1 d D . .
F11 F 0.8868(5) 1.1789(2) 0.8269(4) 0.131(2) Uani 1 1 d D . .
F12 F 0.7273(4) 1.1676(3) 0.7884(4) 0.155(3) Uani 1 1 d D . .
F13 F 0.6007(15) 0.7929(5) 0.7378(11) 0.107(6) Uani 0.61(3) 1 d PD B 1
F14 F 0.600(2) 0.8451(9) 0.6349(12) 0.152(11) Uani 0.61(3) 1 d PD B 1
F15 F 0.7425(10) 0.8049(6) 0.6750(16) 0.115(7) Uani 0.61(3) 1 d PD B 1
F16 F 0.718(3) 0.8358(19) 0.6325(16) 0.159(14) Uani 0.39(3) 1 d PD B 2
F17 F 0.703(5) 0.7875(7) 0.737(2) 0.22(3) Uani 0.39(3) 1 d PD B 2
F18 F 0.5686(13) 0.8254(16) 0.662(2) 0.140(19) Uani 0.39(3) 1 d PD B 2
N1 N 1.0349(5) 0.6487(2) 0.8970(4) 0.0778(16) Uani 1 1 d . . .
N2 N 0.7451(6) 0.6394(3) 0.9876(4) 0.0827(19) Uani 1 1 d . . .
N3 N 0.4625(8) 0.6471(3) 1.0860(5) 0.118(3) Uani 1 1 d . . .
N4 N 0.6719(5) 0.9957(3) 0.6268(4) 0.0876(19) Uani 1 1 d . . .
N5 N 1.0023(5) 1.0138(3) 0.6362(5) 0.096(2) Uani 1 1 d . . .
O1 O 0.9811(6) 0.6244(2) 0.8431(5) 0.122(2) Uani 1 1 d . . .
O2 O 1.0933(6) 0.6240(2) 0.9475(4) 0.113(2) Uani 1 1 d . . .
O3 O 0.8258(6) 0.6148(2) 1.0121(4) 0.119(2) Uani 1 1 d . . .
O4 O 0.6621(7) 0.6157(2) 0.9616(5) 0.128(2) Uani 1 1 d . . .
O5 O 0.5243(10) 0.6227(3) 1.1335(7) 0.221(6) Uani 1 1 d . . .
O6 O 0.3997(7) 0.6236(2) 1.0389(5) 0.141(3) Uani 1 1 d . . .
O7 O 0.9000(4) 0.8988(2) 1.2106(3) 0.0841(15) Uani 1 1 d D . .
O8 O 0.7266(4) 0.8918(2) 1.2299(3) 0.0746(13) Uani 1 1 d D . .
O9 O 0.6917(4) 1.09202(17) 1.0924(2) 0.0656(11) Uani 1 1 d D . .
O10 O 0.6949(4) 1.03518(18) 1.2037(3) 0.0751(13) Uani 1 1 d D . .
O11 O 0.8091(4) 1.03987(17) 0.8042(2) 0.0677(11) Uani 1 1 d D . .
O12 O 0.8106(4) 1.09412(16) 0.9178(2) 0.0638(11) Uani 1 1 d D . .
O13 O 0.6008(3) 0.90644(17) 0.7781(3) 0.0640(11) Uani 1 1 d D . .
O14 O 0.7779(3) 0.89825(18) 0.7646(3) 0.0643(11) Uani 1 1 d D . .

loop_
_atom_site_aniso_label
_atom_site_aniso_U_11
_atom_site_aniso_U_22
_atom_site_aniso_U_33
_atom_site_aniso_U_23
_atom_site_aniso_U_13
_atom_site_aniso_U_12
Ag1 0.0720(3) 0.0311(2) 0.0559(3) 0.00001(17) 0.0070(2) -0.00068(18)
Ag2 0.0533(2) 0.0435(2) 0.0572(3) 0.00973(18) -0.00706(19) -0.00266(18)
Ag3 0.0501(2) 0.0465(2) 0.0557(2) -0.00880(18) -0.00568(18) 0.00190(17)
Ag4 0.0649(4) 0.0648(4) 0.0507(3) 0.0190(3) 0.0023(3) 0.0101(3)
Ag5 0.0613(4) 0.0635(4) 0.0550(4) -0.0180(3) -0.0028(3) -0.0077(3)
Ag6 0.0657(3) 0.0463(2) 0.0688(3) -0.0156(2) 0.0138(2) 0.0058(2)
Ag7 0.0669(3) 0.0454(2) 0.0748(3) 0.0177(2) 0.0084(2) -0.0095(2)
Ag8 0.0720(4) 0.1410(6) 0.0968(5) -0.0102(4) 0.0101(3) -0.0172(4)
C1 0.043(3) 0.037(3) 0.056(3) 0.001(2) 0.002(2) -0.003(2)
C2 0.042(3) 0.040(3) 0.045(3) 0.000(2) 0.007(2) -0.003(2)
C3 0.044(3) 0.036(3) 0.047(3) -0.001(2) 0.009(2) -0.003(2)
C4 0.057(3) 0.040(3) 0.052(3) -0.004(2) -0.005(2) 0.001(2)
C5 0.064(4) 0.042(3) 0.059(3) -0.011(3) -0.004(3) -0.010(3)
C6 0.062(3) 0.033(3) 0.066(3) 0.000(2) 0.006(3) -0.002(2)
C7 0.058(3) 0.045(3) 0.065(4) 0.008(3) -0.004(3) 0.005(3)
C8 0.050(3) 0.042(3) 0.060(3) -0.004(2) -0.003(2) -0.005(2)
C9 0.055(3) 0.037(3) 0.060(3) 0.002(2) 0.004(3) -0.002(2)
C10 0.054(3) 0.040(3) 0.045(3) -0.001(2) 0.011(2) 0.000(2)
C11 0.056(3) 0.033(2) 0.049(3) -0.001(2) 0.017(2) 0.001(2)
C12 0.063(3) 0.041(3) 0.057(3) 0.001(2) 0.003(3) 0.002(3)
C13 0.080(4) 0.040(3) 0.059(3) -0.007(3) 0.004(3) -0.009(3)
C14 0.088(4) 0.034(3) 0.055(3) -0.002(2) 0.015(3) 0.003(3)
C15 0.076(4) 0.045(3) 0.059(3) 0.004(3) 0.007(3) 0.016(3)
C16 0.062(3) 0.046(3) 0.054(3) -0.003(2) 0.004(3) 0.001(3)
C17 0.041(3) 0.037(3) 0.050(3) 0.004(2) -0.001(2) 0.004(2)
C18 0.043(3) 0.043(3) 0.046(3) 0.003(2) 0.006(2) 0.007(2)
C19 0.048(3) 0.033(2) 0.048(3) 0.001(2) 0.012(2) 0.006(2)
C20 0.056(3) 0.048(3) 0.060(3) -0.001(3) 0.000(3) 0.009(3)
C21 0.071(4) 0.049(3) 0.069(4) -0.014(3) 0.000(3) -0.003(3)
C22 0.091(5) 0.036(3) 0.072(4) -0.003(3) 0.010(3) 0.004(3)
C23 0.086(4) 0.043(3) 0.070(4) 0.007(3) -0.001(3) 0.016(3)
C24 0.064(3) 0.040(3) 0.054(3) 0.000(2) -0.002(3) 0.004(2)
C25 0.079(5) 0.065(4) 0.087(5) 0.022(4) -0.009(4) -0.014(4)
C26 0.078(5) 0.101(6) 0.152(9) 0.042(6) -0.022(5) -0.025(5)
C27 0.082(5) 0.053(4) 0.091(5) -0.011(3) 0.004(4) 0.008(3)
C28 0.084(5) 0.117(7) 0.115(7) -0.023(5) 0.029(5) 0.019(5)
C29 0.073(4) 0.040(3) 0.055(3) 0.012(2) -0.010(3) -0.006(3)
C30 0.079(5) 0.062(4) 0.088(5) 0.036(4) -0.004(4) -0.003(4)
C31 0.056(3) 0.045(3) 0.063(4) -0.008(3) 0.002(3) -0.008(3)
C32 0.088(5) 0.057(4) 0.076(4) -0.018(3) 0.025(4) -0.017(4)
C33 0.043(3) 0.047(3) 0.052(3) 0.010(2) -0.002(2) -0.004(2)
C34 0.072(4) 0.058(4) 0.068(4) 0.020(3) 0.010(3) 0.008(3)
C35 0.067(4) 0.040(3) 0.043(3) -0.007(2) -0.004(3) 0.008(3)
C36 0.097(6) 0.060(4) 0.074(5) -0.031(4) -0.004(4) 0.006(4)
F1 0.097(9) 0.063(8) 0.22(3) 0.074(14) 0.021(12) 0.000(6)
F2 0.110(11) 0.078(10) 0.22(3) 0.082(13) 0.073(12) 0.051(7)
F3 0.40(5) 0.125(13) 0.094(11) 0.058(10) -0.08(2) 0.00(3)
F4 0.071(9) 0.16(3) 0.14(2) 0.101(19) -0.026(9) 0.002(8)
F5 0.088(11) 0.15(2) 0.123(16) 0.094(15) 0.024(10) -0.002(10)
F6 0.52(6) 0.041(7) 0.090(11) 0.010(6) 0.00(2) 0.053(19)
F7 0.111(4) 0.127(4) 0.167(5) -0.085(4) 0.054(3) -0.068(3)
F8 0.172(6) 0.081(3) 0.174(6) -0.047(4) 0.006(4) 0.035(4)
F9 0.249(7) 0.102(4) 0.089(3) -0.045(3) 0.083(4) -0.056(4)
F10 0.205(6) 0.096(3) 0.085(3) 0.033(3) 0.058(4) 0.006(4)
F11 0.177(5) 0.071(3) 0.143(5) 0.038(3) -0.013(4) -0.048(3)
F12 0.101(4) 0.153(5) 0.217(7) 0.124(5) 0.048(4) 0.063(4)
F13 0.134(11) 0.058(6) 0.133(12) -0.043(6) 0.036(8) -0.038(6)
F14 0.23(3) 0.111(10) 0.099(9) -0.051(8) -0.070(13) -0.001(14)
F15 0.095(8) 0.082(9) 0.173(18) -0.079(9) 0.043(10) 0.006(6)
F16 0.14(2) 0.21(3) 0.128(18) -0.13(2) 0.022(15) -0.015(19)
F17 0.39(7) 0.050(10) 0.20(3) -0.043(14) -0.13(4) 0.02(2)
F18 0.060(9) 0.17(3) 0.19(3) -0.14(3) 0.009(13) -0.028(13)
N1 0.100(5) 0.038(3) 0.094(4) 0.000(3) -0.001(4) -0.001(3)
N2 0.131(6) 0.040(3) 0.077(4) -0.001(3) 0.001(4) 0.002(4)
N3 0.188(9) 0.037(3) 0.124(6) -0.006(4) -0.022(6) 0.013(4)
N4 0.071(4) 0.101(5) 0.089(4) 0.024(4) -0.003(3) -0.016(4)
N5 0.075(4) 0.068(4) 0.149(7) -0.014(4) 0.031(4) 0.001(3)
O1 0.159(6) 0.043(3) 0.158(6) -0.016(3) -0.049(5) -0.007(3)
O2 0.155(6) 0.046(3) 0.132(5) 0.012(3) -0.033(4) 0.015(3)
O3 0.170(6) 0.051(3) 0.135(5) 0.002(3) -0.009(5) 0.035(4)
O4 0.177(7) 0.047(3) 0.155(6) -0.002(3) -0.024(5) -0.026(4)
O5 0.352(14) 0.040(3) 0.253(11) 0.005(5) -0.139(10) 0.024(6)
O6 0.199(8) 0.054(3) 0.167(7) -0.032(4) -0.025(6) -0.016(4)
O7 0.075(3) 0.062(3) 0.114(4) 0.045(3) -0.010(3) -0.010(2)
O8 0.076(3) 0.070(3) 0.076(3) 0.031(2) -0.002(2) 0.008(2)
O9 0.099(3) 0.045(2) 0.053(2) 0.0000(18) 0.003(2) 0.023(2)
O10 0.122(4) 0.046(2) 0.056(2) 0.000(2) -0.001(2) -0.016(2)
O11 0.102(3) 0.050(2) 0.051(2) -0.0011(19) 0.000(2) 0.009(2)
O12 0.092(3) 0.045(2) 0.053(2) 0.0023(18) -0.002(2) -0.023(2)
O13 0.065(3) 0.051(2) 0.076(3) -0.022(2) 0.006(2) 0.000(2)
O14 0.061(3) 0.063(3) 0.067(3) -0.021(2) -0.011(2) 0.010(2)

loop_
_atom_type_symbol
_atom_type_description
_atom_type_scat_dispersion_real
_atom_type_scat_dispersion_imag
_atom_type_scat_source
C C 0.0033 0.0016 'International Tables Vol C Tables 4.2.6.8 and 6.1.1.4'
H H 0.0000 0.0000 'International Tables Vol C Tables 4.2.6.8 and 6.1.1.4'
N N 0.0061 0.0033 'International Tables Vol C Tables 4.2.6.8 and 6.1.1.4'
O O 0.0106 0.0060 'International Tables Vol C Tables 4.2.6.8 and 6.1.1.4'
F F 0.0171 0.0103 'International Tables Vol C Tables 4.2.6.8 and 6.1.1.4'
Ag Ag -0.8971 1.1015 'International Tables Vol C Tables 4.2.6.8 and 6.1.1.4'

loop_
_geom_angle_atom_site_label_1
_geom_angle_atom_site_label_2
_geom_angle_atom_site_label_3
_geom_angle
_geom_angle_site_symmetry_1
_geom_angle_site_symmetry_3
C9 Ag1 O9 134.83(18) . .
C9 Ag1 O12 133.11(18) . .
O9 Ag1 O12 92.04(16) . .
C9 Ag1 Ag2 55.22(14) . .
O9 Ag1 Ag2 79.61(11) . .
O12 Ag1 Ag2 171.53(11) . .
C9 Ag1 Ag3 53.21(14) . .
O9 Ag1 Ag3 171.85(11) . .
O12 Ag1 Ag3 79.97(11) . .
Ag2 Ag1 Ag3 108.411(19) . .
C9 Ag1 Ag4 78.40(14) . .
O9 Ag1 Ag4 77.87(12) . .
O12 Ag1 Ag4 118.63(11) . .
Ag2 Ag1 Ag4 58.489(12) . .
Ag3 Ag1 Ag4 107.291(15) . .
C9 Ag1 Ag5 80.29(14) . .
O9 Ag1 Ag5 119.28(12) . .
O12 Ag1 Ag5 75.78(12) . .
Ag2 Ag1 Ag5 109.453(15) . .
Ag3 Ag1 Ag5 57.379(11) . .
Ag4 Ag1 Ag5 158.640(14) . .
C9 Ag1 Ag7 73.86(14) . .
O9 Ag1 Ag7 86.93(10) . .
O12 Ag1 Ag7 117.91(11) . .
Ag2 Ag1 Ag7 63.442(14) . .
Ag3 Ag1 Ag7 95.370(18) . .
Ag4 Ag1 Ag7 121.631(15) . .
Ag5 Ag1 Ag7 52.377(12) . .
C9 Ag1 Ag6 70.75(14) . .
O9 Ag1 Ag6 119.99(11) . .
O12 Ag1 Ag6 85.96(10) . .
Ag2 Ag1 Ag6 96.950(18) . .
Ag3 Ag1 Ag6 61.431(14) . .
Ag4 Ag1 Ag6 52.384(11) . .
Ag5 Ag1 Ag6 118.122(15) . .
Ag7 Ag1 Ag6 144.553(18) . .
O8 Ag2 O10 92.96(17) . .
O8 Ag2 C17 113.65(17) . .
O10 Ag2 C17 109.51(18) . .
O8 Ag2 C9 110.65(18) . .
O10 Ag2 C9 120.21(17) . .
C17 Ag2 C9 109.20(17) . .
O8 Ag2 Ag1 134.91(12) . .
O10 Ag2 Ag1 78.64(11) . .
C17 Ag2 Ag1 110.87(12) . .
C9 Ag2 Ag1 45.51(13) . .
O8 Ag2 Ag4 159.00(12) . .
O10 Ag2 Ag4 98.94(12) . .
C17 Ag2 Ag4 45.92(12) . .
C9 Ag2 Ag4 78.06(13) . .
Ag1 Ag2 Ag4 64.964(13) . .
O8 Ag2 Ag7 72.65(12) . .
O10 Ag2 Ag7 65.58(13) . .
C17 Ag2 Ag7 172.71(12) . .
C9 Ag2 Ag7 70.57(13) . .
Ag1 Ag2 Ag7 63.488(15) . .
Ag4 Ag2 Ag7 128.107(16) . .
O14 Ag3 C9 113.97(18) . .
O14 Ag3 O11 91.38(15) . .
C9 Ag3 O11 119.23(17) . .
O14 Ag3 C1 110.33(16) . .
C9 Ag3 C1 114.17(18) . .
O11 Ag3 C1 105.38(17) . .
O14 Ag3 Ag1 137.73(10) . .
C9 Ag3 Ag1 45.34(13) . .
O11 Ag3 Ag1 78.22(10) . .
C1 Ag3 Ag1 111.94(12) . .
O14 Ag3 Ag5 156.84(10) . .
C9 Ag3 Ag5 81.71(13) . .
O11 Ag3 Ag5 95.45(11) . .
C1 Ag3 Ag5 46.50(12) . .
Ag1 Ag3 Ag5 65.433(13) . .
O14 Ag3 Ag6 73.88(10) . .
C9 Ag3 Ag6 69.94(13) . .
O11 Ag3 Ag6 65.83(12) . .
C1 Ag3 Ag6 170.72(12) . .
Ag1 Ag3 Ag6 64.422(15) . .
Ag5 Ag3 Ag6 128.987(16) . .
C17 Ag4 C17 179.998(1) . 3_677
C17 Ag4 Ag6 133.21(13) . .
C17 Ag4 Ag6 46.79(13) 3_677 .
C17 Ag4 Ag6 46.79(13) . 3_677
C17 Ag4 Ag6 133.21(13) 3_677 3_677
Ag6 Ag4 Ag6 180.0 . 3_677
C17 Ag4 Ag2 53.67(13) . .
C17 Ag4 Ag2 126.33(13) 3_677 .
Ag6 Ag4 Ag2 105.645(15) . .
Ag6 Ag4 Ag2 74.354(15) 3_677 .
C17 Ag4 Ag2 126.33(13) . 3_677
C17 Ag4 Ag2 53.67(13) 3_677 3_677
Ag6 Ag4 Ag2 74.355(15) . 3_677
Ag6 Ag4 Ag2 105.646(15) 3_677 3_677
Ag2 Ag4 Ag2 179.999(14) . 3_677
C17 Ag4 Ag1 110.21(13) . .
C17 Ag4 Ag1 69.79(13) 3_677 .
Ag6 Ag4 Ag1 65.783(13) . .
Ag6 Ag4 Ag1 114.218(13) 3_677 .
Ag2 Ag4 Ag1 56.548(12) . .
Ag2 Ag4 Ag1 123.453(12) 3_677 .
C17 Ag4 Ag1 69.79(13) . 3_677
C17 Ag4 Ag1 110.21(13) 3_677 3_677
Ag6 Ag4 Ag1 114.218(13) . 3_677
Ag6 Ag4 Ag1 65.781(13) 3_677 3_677
Ag2 Ag4 Ag1 123.452(12) . 3_677
Ag2 Ag4 Ag1 56.547(12) 3_677 3_677
Ag1 Ag4 Ag1 180.0 . 3_677
C1 Ag5 C1 180.00(18) . 3_777
C1 Ag5 Ag7 133.12(13) . .
C1 Ag5 Ag7 46.88(13) 3_777 .
C1 Ag5 Ag7 46.88(13) . 3_777
C1 Ag5 Ag7 133.12(13) 3_777 3_777
Ag7 Ag5 Ag7 180.0 . 3_777
C1 Ag5 Ag3 125.92(13) . 3_777
C1 Ag5 Ag3 54.08(13) 3_777 3_777
Ag7 Ag5 Ag3 75.132(14) . 3_777
Ag7 Ag5 Ag3 104.867(14) 3_777 3_777
C1 Ag5 Ag3 54.08(13) . .
C1 Ag5 Ag3 125.92(13) 3_777 .
Ag7 Ag5 Ag3 104.868(14) . .
Ag7 Ag5 Ag3 75.132(14) 3_777 .
Ag3 Ag5 Ag3 179.999(1) 3_777 .
C1 Ag5 Ag1 68.73(13) . 3_777
C1 Ag5 Ag1 111.26(13) 3_777 3_777
Ag7 Ag5 Ag1 114.762(13) . 3_777
Ag7 Ag5 Ag1 65.239(13) 3_777 3_777
Ag3 Ag5 Ag1 57.188(12) 3_777 3_777
Ag3 Ag5 Ag1 122.812(12) . 3_777
C1 Ag5 Ag1 111.27(13) . .
C1 Ag5 Ag1 68.73(13) 3_777 .
Ag7 Ag5 Ag1 65.238(13) . .
Ag7 Ag5 Ag1 114.762(13) 3_777 .
Ag3 Ag5 Ag1 122.811(12) 3_777 .
Ag3 Ag5 Ag1 57.189(12) . .
Ag1 Ag5 Ag1 180.0 3_777 .
C17 Ag6 O13 162.38(18) 3_677 .
C17 Ag6 Ag4 49.34(14) 3_677 .
O13 Ag6 Ag4 127.06(12) . .
C17 Ag6 Ag3 118.54(14) 3_677 .
O13 Ag6 Ag3 79.06(11) . .
Ag4 Ag6 Ag3 109.184(18) . .
C17 Ag6 Ag1 68.13(14) 3_677 .
O13 Ag6 Ag1 127.77(12) . .
Ag4 Ag6 Ag1 61.834(13) . .
Ag3 Ag6 Ag1 54.146(14) . .
C1 Ag7 O7 165.36(19) 3_777 .
C1 Ag7 Ag5 49.46(14) 3_777 .
O7 Ag7 Ag5 123.99(16) . .
C1 Ag7 Ag2 116.81(14) 3_777 .
O7 Ag7 Ag2 77.15(13) . .
Ag5 Ag7 Ag2 109.108(18) . .
C1 Ag7 Ag1 67.73(14) 3_777 .
O7 Ag7 Ag1 123.19(13) . .
Ag5 Ag7 Ag1 62.385(14) . .
Ag2 Ag7 Ag1 53.070(13) . .
N5 Ag8 N4 156.8(3) . .
N5 Ag8 O11 108.8(2) . .
N4 Ag8 O11 94.1(2) . .
C2 C1 Ag7 149.9(4) . 3_777
C2 C1 Ag5 125.5(4) . .
Ag7 C1 Ag5 83.66(18) 3_777 .
C2 C1 Ag3 91.1(4) . .
Ag7 C1 Ag3 102.6(2) 3_777 .
Ag5 C1 Ag3 79.42(16) . .
C1 C2 C3 176.9(5) . .
C4 C3 C8 120.0 . .
C4 C3 C2 119.9(3) . .
C8 C3 C2 120.1(3) . .
C3 C4 C5 120.0 . .
C3 C4 H4 120.0 . .
C5 C4 H4 120.0 . .
C6 C5 C4 120.0 . .
C6 C5 H5 120.0 . .
C4 C5 H5 120.0 . .
C5 C6 C7 120.0 . .
C5 C6 N1 119.9(4) . .
C7 C6 N1 120.1(4) . .
C8 C7 C6 120.0 . .
C8 C7 H7 120.0 . .
C6 C7 H7 120.0 . .
C7 C8 C3 120.0 . .
C7 C8 H8 120.0 . .
C3 C8 H8 120.0 . .
C10 C9 Ag1 179.5(5) . .
C10 C9 Ag3 98.5(4) . .
Ag1 C9 Ag3 81.45(18) . .
C10 C9 Ag2 100.8(4) . .
Ag1 C9 Ag2 79.26(18) . .
Ag3 C9 Ag2 160.6(3) . .
C9 C10 C11 179.2(5) . .
C12 C11 C16 120.0 . .
C12 C11 C10 119.9(3) . .
C16 C11 C10 120.1(3) . .
C11 C12 C13 120.0 . .
C11 C12 H12 120.0 . .
C13 C12 H12 120.0 . .
C14 C13 C12 120.0 . .
C14 C13 H13 120.0 . .
C12 C13 H13 120.0 . .
C15 C14 C13 120.0 . .
C15 C14 N2 119.4(4) . .
C13 C14 N2 120.6(4) . .
C14 C15 C16 120.0 . .
C14 C15 H15 120.0 . .
C16 C15 H15 120.0 . .
C15 C16 C11 120.0 . .
C15 C16 H16 120.0 . .
C11 C16 H16 120.0 . .
C18 C17 Ag6 150.2(4) . 3_677
C18 C17 Ag4 124.7(4) . .
Ag6 C17 Ag4 83.87(17) 3_677 .
C18 C17 Ag2 92.0(4) . .
Ag6 C17 Ag2 102.1(2) 3_677 .
Ag4 C17 Ag2 80.41(16) . .
C17 C18 C19 176.8(5) . .
C20 C19 C24 120.0 . .
C20 C19 C18 120.5(3) . .
C24 C19 C18 119.5(3) . .
C19 C20 C21 120.0 . .
C19 C20 H20 120.0 . .
C21 C20 H20 120.0 . .
C22 C21 C20 120.0 . .
C22 C21 H21 120.0 . .
C20 C21 H21 120.0 . .
C23 C22 C21 120.0 . .
C23 C22 N3 120.2(5) . .
C21 C22 N3 119.7(5) . .
C22 C23 C24 120.0 . .
C22 C23 H23 120.0 . .
C24 C23 H23 120.0 . .
C23 C24 C19 120.0 . .
C23 C24 H24 120.0 . .
C19 C24 H24 120.0 . .
N4 C25 C26 179.5(11) . .
C25 C26 H25 109.5 . .
C25 C26 H26 109.5 . .
H25 C26 H26 109.5 . .
C25 C26 H27 109.5 . .
H25 C26 H27 109.5 . .
H26 C26 H27 109.5 . .
N5 C27 C28 178.5(8) . .
C27 C28 H28 109.5 . .
C27 C28 H29 109.5 . .
H28 C28 H29 109.5 . .
C27 C28 H30 109.5 . .
H28 C28 H30 109.5 . .
H29 C28 H30 109.5 . .
O8 C29 O7 130.2(5) . .
O8 C29 C30 115.8(5) . .
O7 C29 C30 114.0(5) . .
F2 C30 F5 126.4(18) . .
F2 C30 F4 70.7(13) . .
F5 C30 F4 102.0(15) . .
F2 C30 F1 107.8(14) . .
F5 C30 F1 34.9(16) . .
F4 C30 F1 127.5(16) . .
F2 C30 F3 106.1(17) . .
F5 C30 F3 72.6(16) . .
F4 C30 F3 37.0(19) . .
F1 C30 F3 106.3(16) . .
F2 C30 F6 40.4(18) . .
F5 C30 F6 108.0(18) . .
F4 C30 F6 110(2) . .
F1 C30 F6 76.3(19) . .
F3 C30 F6 140.5(16) . .
F2 C30 C29 115.3(10) . .
F5 C30 C29 115.6(14) . .
F4 C30 C29 114.5(12) . .
F1 C30 C29 112.8(11) . .
F3 C30 C29 108.1(12) . .
F6 C30 C29 106.7(10) . .
O9 C31 O10 129.3(5) . .
O9 C31 C32 113.4(5) . .
O10 C31 C32 117.3(5) . .
F9 C32 F7 112.0(7) . .
F9 C32 F8 101.7(7) . .
F7 C32 F8 102.9(6) . .
F9 C32 C31 115.3(6) . .
F7 C32 C31 112.7(5) . .
F8 C32 C31 111.0(6) . .
O11 C33 O12 128.7(5) . .
O11 C33 C34 118.1(5) . .
O12 C33 C34 113.2(5) . .
F12 C34 F10 110.2(6) . .
F12 C34 F11 105.5(7) . .
F10 C34 F11 102.2(6) . .
F12 C34 C33 111.8(5) . .
F10 C34 C33 114.1(5) . .
F11 C34 C33 112.3(5) . .
O14 C35 O13 130.1(5) . .
O14 C35 C36 116.5(5) . .
O13 C35 C36 113.4(5) . .
F18 C36 F15 121.8(15) . .
F18 C36 F14 34.2(16) . .
F15 C36 F14 108.8(14) . .
F18 C36 F17 119(2) . .
F15 C36 F17 57(2) . .
F14 C36 F17 142.9(13) . .
F18 C36 F16 98.0(16) . .
F15 C36 F16 46.5(15) . .
F14 C36 F16 69.5(15) . .
F17 C36 F16 103(2) . .
F18 C36 F13 69.6(15) . .
F15 C36 F13 107.7(10) . .
F14 C36 F13 103.7(12) . .
F17 C36 F13 58(3) . .
F16 C36 F13 141.0(17) . .
F18 C36 C35 119.2(14) . .
F15 C36 C35 115.6(9) . .
F14 C36 C35 109.7(10) . .
F17 C36 C35 107.2(10) . .
F16 C36 C35 107.6(14) . .
F13 C36 C35 110.6(7) . .
O2 N1 O1 123.6(6) . .
O2 N1 C6 118.5(6) . .
O1 N1 C6 117.9(6) . .
O3 N2 O4 124.7(7) . .
O3 N2 C14 118.2(7) . .
O4 N2 C14 117.0(6) . .
O6 N3 O5 124.5(7) . .
O6 N3 C22 119.1(7) . .
O5 N3 C22 116.4(8) . .
C25 N4 Ag8 170.6(7) . .
C27 N5 Ag8 171.2(7) . .
C29 O7 Ag7 127.2(4) . .
C29 O8 Ag2 124.0(4) . .
C31 O9 Ag1 120.9(4) . .
C31 O10 Ag2 118.1(4) . .
C33 O11 Ag3 119.3(3) . .
C33 O11 Ag8 136.0(4) . .
Ag3 O11 Ag8 101.33(15) . .
C33 O12 Ag1 121.6(3) . .
C35 O13 Ag6 126.3(4) . .
C35 O14 Ag3 122.6(4) . .

loop_
_geom_bond_atom_site_label_1
_geom_bond_atom_site_label_2
_geom_bond_distance
_geom_bond_site_symmetry_2
Ag1 C9 2.113(5) .
Ag1 O9 2.264(4) .
Ag1 O12 2.289(4) .
Ag1 Ag2 2.9097(6) .
Ag1 Ag3 2.9372(6) .
Ag1 Ag4 3.1597(5) .
Ag1 Ag5 3.1784(5) .
Ag1 Ag7 3.2572(7) .
Ag1 Ag6 3.2687(7) .
Ag2 O8 2.309(4) .
Ag2 O10 2.355(4) .
Ag2 C17 2.429(5) .
Ag2 C9 2.432(5) .
Ag2 Ag4 2.9731(4) .
Ag2 Ag7 3.2559(7) .
Ag3 O14 2.321(4) .
Ag3 C9 2.379(5) .
Ag3 O11 2.393(4) .
Ag3 C1 2.425(5) .
Ag3 Ag5 2.9435(4) .
Ag3 Ag6 3.1827(7) .
Ag4 C17 2.166(5) .
Ag4 C17 2.166(5) 3_677
Ag4 Ag6 2.8391(5) .
Ag4 Ag6 2.8391(5) 3_677
Ag4 Ag2 2.9732(4) 3_677
Ag4 Ag1 3.1598(5) 3_677
Ag5 C1 2.172(5) .
Ag5 C1 2.172(5) 3_777
Ag5 Ag7 2.8411(5) .
Ag5 Ag7 2.8411(5) 3_777
Ag5 Ag3 2.9435(4) 3_777
Ag5 Ag1 3.1784(5) 3_777
Ag6 C17 2.081(5) 3_677
Ag6 O13 2.124(4) .
Ag7 C1 2.086(5) 3_777
Ag7 O7 2.119(4) .
Ag8 N5 2.107(7) .
Ag8 N4 2.109(7) .
Ag8 O11 2.544(4) .
C1 C2 1.215(7) .
C1 Ag7 2.087(5) 3_777
C2 C3 1.427(5) .
C3 C4 1.3900 .
C3 C8 1.3900 .
C4 C5 1.3900 .
C4 H4 0.9300 .
C5 C6 1.3900 .
C5 H5 0.9300 .
C6 C7 1.3900 .
C6 N1 1.440(6) .
C7 C8 1.3900 .
C7 H7 0.9300 .
C8 H8 0.9300 .
C9 C10 1.199(8) .
C10 C11 1.438(6) .
C11 C12 1.3900 .
C11 C16 1.3900 .
C12 C13 1.3900 .
C12 H12 0.9300 .
C13 C14 1.3900 .
C13 H13 0.9300 .
C14 C15 1.3900 .
C14 N2 1.445(6) .
C15 C16 1.3900 .
C15 H15 0.9300 .
C16 H16 0.9300 .
C17 C18 1.216(7) .
C17 Ag6 2.081(5) 3_677
C18 C19 1.434(5) .
C19 C20 1.3900 .
C19 C24 1.3900 .
C20 C21 1.3900 .
C20 H20 0.9300 .
C21 C22 1.3900 .
C21 H21 0.9300 .
C22 C23 1.3900 .
C22 N3 1.438(7) .
C23 C24 1.3900 .
C23 H23 0.9300 .
C24 H24 0.9300 .
C25 N4 1.116(9) .
C25 C26 1.439(11) .
C26 H25 0.9600 .
C26 H26 0.9600 .
C26 H27 0.9600 .
C27 N5 1.116(9) .
C27 C28 1.433(11) .
C28 H28 0.9600 .
C28 H29 0.9600 .
C28 H30 0.9600 .
C29 O8 1.209(6) .
C29 O7 1.226(7) .
C29 C30 1.537(8) .
C30 F2 1.261(14) .
C30 F5 1.267(15) .
C30 F4 1.279(14) .
C30 F1 1.282(14) .
C30 F3 1.298(15) .
C30 F6 1.316(14) .
C31 O9 1.234(6) .
C31 O10 1.244(6) .
C31 C32 1.526(8) .
C32 F9 1.273(7) .
C32 F7 1.275(7) .
C32 F8 1.356(8) .
C33 O11 1.239(6) .
C33 O12 1.240(6) .
C33 C34 1.527(8) .
C34 F12 1.270(7) .
C34 F10 1.284(7) .
C34 F11 1.323(8) .
C35 O14 1.232(6) .
C35 O13 1.236(6) .
C35 C36 1.536(8) .
C36 F18 1.263(16) .
C36 F15 1.274(11) .
C36 F14 1.287(14) .
C36 F17 1.293(15) .
C36 F16 1.335(17) .
C36 F13 1.338(11) .
N1 O2 1.210(8) .
N1 O1 1.210(8) .
N2 O3 1.205(8) .
N2 O4 1.225(8) .
N3 O6 1.195(10) .
N3 O5 1.200(10) .
